data_4128477
loop_
_publ_author_name
'Arz, Marius I.'
'Annibale, Vincent T.'
'Kelly, Nicole L.'
'Hanna, John V.'
'Manners, Ian'

_publ_section_title
;
 Ring-Opening Polymerization of Cyclic Phosphonates: Access to Inorganic
 Polymers with a P<sup>V</sup>-O Main Chain.
;
_journal_issue 7
_journal_name_full 'Journal of the American Chemical Society'
_journal_page_first 2894
_journal_page_last 2899
_journal_paper_doi 10.1021/jacs.8b13435
_journal_volume 141
_journal_year 2019
_chemical_formula_moiety 'C30 H39 O6 P3'
_chemical_formula_sum 'C30 H39 O6 P3'
_chemical_formula_weight 588.52
_space_group_crystal_system orthorhombic
_space_group_IT_number 29
_space_group_name_Hall 'P 2c -2ac'
_space_group_name_H-M_alt 'P c a 21'
_atom_sites_solution_hydrogens geom
_atom_sites_solution_primary dual
_audit_creation_date 2018-02-27
_audit_creation_method
;
Olex2 1.2
(compiled 2017.08.10 svn.r3458 for OlexSys, GUI svn.r5381)
;
_cell_angle_alpha 90
_cell_angle_beta 90
_cell_angle_gamma 90
_cell_formula_units_Z 8
_cell_length_a 12.8407(2)
_cell_length_b 12.7885(2)
_cell_length_c 37.8214(7)
_cell_measurement_reflns_used 9913
_cell_measurement_temperature 100(2)
_cell_measurement_theta_max 26.81
_cell_measurement_theta_min 2.15
_cell_volume 6210.78(18)
_computing_molecular_graphics 'Olex2 (Dolomanov et al., 2009)'
_computing_publication_material 'Olex2 (Dolomanov et al., 2009)'
_computing_structure_refinement 'ShelXL (Sheldrick, 2015)'
_computing_structure_solution 'ShelXT (Sheldrick, 2015)'
_diffrn_ambient_temperature 99.98
_diffrn_measured_fraction_theta_full 1.000
_diffrn_measured_fraction_theta_max 0.992
_diffrn_measurement_device_type 'Bruker APEX-II CCD'
_diffrn_measurement_method '\f and \w scans'
_diffrn_radiation_monochromator graphite
_diffrn_radiation_type MoK\a
_diffrn_radiation_wavelength 0.71073
_diffrn_reflns_av_R_equivalents 0.0500
_diffrn_reflns_av_unetI/netI 0.0425
_diffrn_reflns_Laue_measured_fraction_full 1.000
_diffrn_reflns_Laue_measured_fraction_max 0.992
_diffrn_reflns_limit_h_max 16
_diffrn_reflns_limit_h_min -16
_diffrn_reflns_limit_k_max 16
_diffrn_reflns_limit_k_min -16
_diffrn_reflns_limit_l_max 42
_diffrn_reflns_limit_l_min -49
_diffrn_reflns_number 56040
_diffrn_reflns_point_group_measured_fraction_full 0.922
_diffrn_reflns_point_group_measured_fraction_max 0.899
_diffrn_reflns_theta_full 25.242
_diffrn_reflns_theta_max 27.514
_diffrn_reflns_theta_min 1.592
_diffrn_standards_number 0
_exptl_absorpt_coefficient_mu 0.231
_exptl_absorpt_correction_T_max 0.7456
_exptl_absorpt_correction_T_min 0.6522
_exptl_absorpt_correction_type multi-scan
_exptl_absorpt_process_details
'SADABS-2014/5 (Bruker,2014/5) was used for absorption correction. wR2(int) was 0.0701 before and 0.0525 after correction. The Ratio of minimum to maximum transmission is 0.8747. The \l/2 correction factor is Not present.'
_exptl_crystal_colour colourless
_exptl_crystal_colour_primary colourless
_exptl_crystal_density_diffrn 1.259
_exptl_crystal_description block
_exptl_crystal_F_000 2496
_exptl_crystal_size_max 0.45
_exptl_crystal_size_mid 0.3
_exptl_crystal_size_min 0.28
_refine_diff_density_max 0.471
_refine_diff_density_min -0.551
_refine_diff_density_rms 0.068
_refine_ls_abs_structure_details
;
 Flack x determined using 4115 quotients [(I+)-(I-)]/[(I+)+(I-)]
 (Parsons, Flack and Wagner, Acta Cryst. B69 (2013) 249-259).
;
_refine_ls_abs_structure_Flack 0.46(3)
_refine_ls_extinction_method none
_refine_ls_goodness_of_fit_ref 1.117
_refine_ls_hydrogen_treatment constr
_refine_ls_matrix_type full
_refine_ls_number_parameters 733
_refine_ls_number_reflns 12863
_refine_ls_number_restraints 1
_refine_ls_restrained_S_all 1.117
_refine_ls_R_factor_all 0.0642
_refine_ls_R_factor_gt 0.0503
_refine_ls_shift/su_max 0.000
_refine_ls_shift/su_mean 0.000
_refine_ls_structure_factor_coef Fsqd
_refine_ls_weighting_details 'w=1/[\s^2^(Fo^2^)+(0.0410P)^2^+7.8500P] where P=(Fo^2^+2Fc^2^)/3'
_refine_ls_weighting_scheme calc
_refine_ls_wR_factor_gt 0.1160
_refine_ls_wR_factor_ref 0.1226
_reflns_Friedel_coverage 0.784
_reflns_Friedel_fraction_full 0.842
_reflns_Friedel_fraction_max 0.803
_reflns_number_gt 11164
_reflns_number_total 12863
_reflns_threshold_expression 'I > 2\s(I)'
_cod_data_source_file ja8b13435_si_002.cif
_cod_data_source_block 1tBuAr3
_cod_database_code 4128477
_shelx_shelxl_version_number 2014/7
_shelx_space_group_comment
;
The symmetry employed for this shelxl refinement is uniquely defined
by the following loop, which should always be used as a source of
symmetry information in preference to the above space-group names.
They are only intended as comments.
;
_shelx_estimated_absorpt_t_max 0.938
_shelx_estimated_absorpt_t_min 0.903
_olex2_refinement_description
;
1. Fixed Uiso
 At 1.2 times of:
  All C(H) groups
 At 1.5 times of:
  All C(H,H,H) groups
2. Uiso/Uaniso restraints and constraints
Uanis(C59) = Uanis(C59A)
Uanis(C58) = Uanis(C58A)
Uanis(C60) = Uanis(C60A)
3. Others
 Fixed Sof: C60(0.8) H60A(0.8) H60B(0.8) H60C(0.8) C58(0.8) H58A(0.8)
 H58B(0.8) H58C(0.8) C59(0.8) H59A(0.8) H59B(0.8) H59C(0.8) C59A(0.2) H59D(0.2)
 H59E(0.2) H59F(0.2) C58A(0.2) H58D(0.2) H58E(0.2) H58F(0.2) C60A(0.2)
 H60D(0.2) H60E(0.2) H60F(0.2)
4.a Aromatic/amide H refined with riding coordinates:
 C2(H2), C3(H3), C5(H5), C6(H6), C12(H12), C13(H13), C15(H15), C16(H16),
 C22(H22), C23(H23), C25(H25), C26(H26), C32(H32), C33(H33), C35(H35), C36(H36),
  C42(H42), C43(H43), C45(H45), C46(H46), C52(H52), C53(H53), C55(H55), C56(H56)
4.b Idealised Me refined as rotating group:
 C8(H8A,H8B,H8C), C9(H9A,H9B,H9C), C10(H10A,H10B,H10C), C18(H18A,H18B,H18C),
 C19(H19A,H19B,H19C), C20(H20A,H20B,H20C), C28(H28A,H28B,H28C), C29(H29A,H29B,
 H29C), C30(H30A,H30B,H30C), C38(H38A,H38B,H38C), C39(H39A,H39B,H39C), C40(H40A,
 H40B,H40C), C48(H48A,H48B,H48C), C49(H49A,H49B,H49C), C50(H50A,H50B,H50C),
 C60(H60A,H60B,H60C), C58(H58A,H58B,H58C), C59(H59A,H59B,H59C), C59A(H59D,H59E,
 H59F), C58A(H58D,H58E,H58F), C60A(H60D,H60E,H60F)
;
_olex2_submission_special_instructions 'No special instructions were received'

loop_
_space_group_symop_operation_xyz
'x, y, z'
'-x, -y, z+1/2'
'x+1/2, -y, z'
'-x+1/2, y, z+1/2'

loop_
_atom_site_label
_atom_site_type_symbol
_atom_site_fract_x
_atom_site_fract_y
_atom_site_fract_z
_atom_site_U_iso_or_equiv
_atom_site_adp_type
_atom_site_occupancy
_atom_site_site_symmetry_order
_atom_site_calc_flag
_atom_site_refinement_flags_posn
_atom_site_refinement_flags_occupancy
_atom_site_disorder_assembly
_atom_site_disorder_group
P1 P 0.26201(10) 0.29083(11) 0.34202(4) 0.0216(3) Uani 1 1 d . . . .
P2 P 0.21352(10) 0.28971(10) 0.41884(3) 0.0193(3) Uani 1 1 d . . . .
P3 P 0.18551(9) 0.47480(9) 0.37877(4) 0.0188(2) Uani 1 1 d . . . .
P4 P 0.40140(8) 0.31305(8) 0.62674(4) 0.0154(2) Uani 1 1 d . . . .
P5 P 0.24674(9) 0.19028(10) 0.58783(3) 0.0159(3) Uani 1 1 d . . . .
P6 P 0.24886(10) 0.18773(11) 0.66553(3) 0.0173(3) Uani 1 1 d . . . .
O1 O 0.3690(3) 0.2643(3) 0.33372(11) 0.0326(9) Uani 1 1 d . . . .
O2 O 0.2224(3) 0.2461(2) 0.37941(10) 0.0239(8) Uani 1 1 d . . . .
O3 O 0.1150(3) 0.2641(3) 0.43509(10) 0.0285(9) Uani 1 1 d . . . .
O4 O 0.2320(2) 0.4126(3) 0.41209(10) 0.0203(8) Uani 1 1 d . . . .
O5 O 0.0724(3) 0.4704(3) 0.37591(11) 0.0272(7) Uani 1 1 d . . . .
O6 O 0.2442(3) 0.4143(3) 0.34692(10) 0.0218(8) Uani 1 1 d . . . .
O7 O 0.3688(2) 0.4224(2) 0.62734(12) 0.0228(7) Uani 1 1 d . . . .
O8 O 0.3561(2) 0.2480(3) 0.59359(9) 0.0175(7) Uani 1 1 d . . . .
O9 O 0.2589(3) 0.0850(3) 0.57410(11) 0.0243(9) Uani 1 1 d . . . .
O10 O 0.1978(2) 0.1970(2) 0.62693(10) 0.0182(6) Uani 1 1 d . . . .
O11 O 0.2619(3) 0.0811(3) 0.67829(11) 0.0253(9) Uani 1 1 d . . . .
O12 O 0.3577(2) 0.2464(3) 0.65943(9) 0.0188(7) Uani 1 1 d . . . .
C1 C 0.1666(4) 0.2468(4) 0.31220(14) 0.0223(11) Uani 1 1 d . . . .
C2 C 0.1957(4) 0.1797(4) 0.28477(15) 0.0272(12) Uani 1 1 d . . . .
H2 H 0.2666 0.1605 0.2818 0.033 Uiso 1 1 calc R . . .
C3 C 0.1208(5) 0.1414(4) 0.26189(15) 0.0281(12) Uani 1 1 d . . . .
H3 H 0.1415 0.0961 0.2433 0.034 Uiso 1 1 calc R . . .
C4 C 0.0156(4) 0.1672(4) 0.26539(14) 0.0229(11) Uani 1 1 d . . . .
C5 C -0.0113(4) 0.2342(4) 0.29306(13) 0.0241(11) Uani 1 1 d . . . .
H5 H -0.0823 0.2526 0.2964 0.029 Uiso 1 1 calc R . . .
C6 C 0.0630(4) 0.2746(4) 0.31578(14) 0.0249(11) Uani 1 1 d . . . .
H6 H 0.0427 0.3216 0.3340 0.030 Uiso 1 1 calc R . . .
C7 C -0.0679(4) 0.1246(5) 0.24064(14) 0.0287(12) Uani 1 1 d . . . .
C8 C -0.0253(5) 0.0506(5) 0.21287(16) 0.0337(14) Uani 1 1 d . . . .
H8A H 0.0258 0.0875 0.1982 0.051 Uiso 1 1 calc GR . . .
H8B H -0.0824 0.0254 0.1980 0.051 Uiso 1 1 calc GR . . .
H8C H 0.0084 -0.0089 0.2245 0.051 Uiso 1 1 calc GR . . .
C9 C -0.1211(5) 0.2165(5) 0.22190(17) 0.0407(15) Uani 1 1 d . . . .
H9A H -0.1465 0.2665 0.2395 0.061 Uiso 1 1 calc GR . . .
H9B H -0.1799 0.1905 0.2079 0.061 Uiso 1 1 calc GR . . .
H9C H -0.0710 0.2512 0.2063 0.061 Uiso 1 1 calc GR . . .
C10 C -0.1501(5) 0.0660(6) 0.26272(18) 0.0483(18) Uani 1 1 d . . . .
H10A H -0.1170 0.0075 0.2751 0.072 Uiso 1 1 calc GR . . .
H10B H -0.2048 0.0392 0.2471 0.072 Uiso 1 1 calc GR . . .
H10C H -0.1809 0.1140 0.2800 0.072 Uiso 1 1 calc GR . . .
C11 C 0.3245(4) 0.2447(4) 0.44229(13) 0.0163(10) Uani 1 1 d . . . .
C12 C 0.3066(4) 0.2000(4) 0.47469(14) 0.0230(11) Uani 1 1 d . . . .
H12 H 0.2376 0.1965 0.4837 0.028 Uiso 1 1 calc R . . .
C13 C 0.3891(4) 0.1597(4) 0.49454(14) 0.0250(11) Uani 1 1 d . . . .
H13 H 0.3756 0.1294 0.5170 0.030 Uiso 1 1 calc R . . .
C14 C 0.4895(4) 0.1633(4) 0.48201(14) 0.0224(11) Uani 1 1 d . . . .
C15 C 0.5067(4) 0.2076(4) 0.44860(15) 0.0279(12) Uani 1 1 d . . . .
H15 H 0.5755 0.2105 0.4394 0.033 Uiso 1 1 calc R . . .
C16 C 0.4253(4) 0.2471(4) 0.42889(14) 0.0247(11) Uani 1 1 d . . . .
H16 H 0.4381 0.2761 0.4062 0.030 Uiso 1 1 calc R . . .
C17 C 0.5825(4) 0.1182(4) 0.50302(16) 0.0318(13) Uani 1 1 d . . . .
C18 C 0.5479(6) 0.0772(7) 0.53877(17) 0.056(2) Uani 1 1 d . . . .
H18A H 0.6081 0.0485 0.5514 0.084 Uiso 1 1 calc GR . . .
H18B H 0.4957 0.0222 0.5354 0.084 Uiso 1 1 calc GR . . .
H18C H 0.5176 0.1345 0.5526 0.084 Uiso 1 1 calc GR . . .
C19 C 0.6650(6) 0.2026(6) 0.5070(3) 0.085(4) Uani 1 1 d . . . .
H19A H 0.6370 0.2603 0.5212 0.127 Uiso 1 1 calc GR . . .
H19B H 0.6849 0.2286 0.4836 0.127 Uiso 1 1 calc GR . . .
H19C H 0.7263 0.1732 0.5188 0.127 Uiso 1 1 calc GR . . .
C20 C 0.6281(5) 0.0278(5) 0.48254(18) 0.0405(15) Uani 1 1 d . . . .
H20A H 0.6494 0.0518 0.4590 0.061 Uiso 1 1 calc GR . . .
H20B H 0.5757 -0.0275 0.4801 0.061 Uiso 1 1 calc GR . . .
H20C H 0.6888 0.0002 0.4952 0.061 Uiso 1 1 calc GR . . .
C21 C 0.2418(4) 0.5999(3) 0.38025(17) 0.0223(10) Uani 1 1 d . . . .
C22 C 0.3451(4) 0.6155(4) 0.38959(13) 0.0213(10) Uani 1 1 d . . . .
H22 H 0.3891 0.5572 0.3940 0.026 Uiso 1 1 calc R . . .
C23 C 0.3841(4) 0.7159(4) 0.39246(14) 0.0226(10) Uani 1 1 d . . . .
H23 H 0.4547 0.7254 0.3992 0.027 Uiso 1 1 calc R . . .
C24 C 0.3232(4) 0.8028(4) 0.38571(14) 0.0264(11) Uani 1 1 d . . . .
C25 C 0.2201(4) 0.7864(4) 0.37515(18) 0.0326(13) Uani 1 1 d . . . .
H25 H 0.1776 0.8448 0.3695 0.039 Uiso 1 1 calc R . . .
C26 C 0.1788(4) 0.6864(4) 0.37272(15) 0.0283(12) Uani 1 1 d . . . .
H26 H 0.1082 0.6766 0.3660 0.034 Uiso 1 1 calc R . . .
C27 C 0.3680(4) 0.9132(4) 0.39180(16) 0.0304(12) Uani 1 1 d . . . .
C28 C 0.3941(5) 0.9230(5) 0.43136(17) 0.0406(15) Uani 1 1 d . . . .
H28A H 0.4195 0.9938 0.4363 0.061 Uiso 1 1 calc GR . . .
H28B H 0.4481 0.8720 0.4376 0.061 Uiso 1 1 calc GR . . .
H28C H 0.3314 0.9095 0.4454 0.061 Uiso 1 1 calc GR . . .
C29 C 0.4685(5) 0.9288(5) 0.37088(19) 0.0441(16) Uani 1 1 d . . . .
H29A H 0.4547 0.9179 0.3457 0.066 Uiso 1 1 calc GR . . .
H29B H 0.5209 0.8784 0.3789 0.066 Uiso 1 1 calc GR . . .
H29C H 0.4943 1.0000 0.3746 0.066 Uiso 1 1 calc GR . . .
C30 C 0.2919(5) 0.9981(4) 0.3813(2) 0.0519(18) Uani 1 1 d . . . .
H30A H 0.2735 0.9900 0.3563 0.078 Uiso 1 1 calc GR . . .
H30B H 0.3241 1.0667 0.3850 0.078 Uiso 1 1 calc GR . . .
H30C H 0.2290 0.9925 0.3958 0.078 Uiso 1 1 calc GR . . .
C31 C 0.5356(3) 0.2862(3) 0.62616(14) 0.0160(8) Uani 1 1 d . . . .
C32 C 0.6067(3) 0.3685(3) 0.62592(16) 0.0195(9) Uani 1 1 d . . . .
H32 H 0.5826 0.4387 0.6260 0.023 Uiso 1 1 calc R . . .
C33 C 0.7127(3) 0.3481(3) 0.62556(16) 0.0215(9) Uani 1 1 d . . . .
H33 H 0.7605 0.4047 0.6251 0.026 Uiso 1 1 calc R . . .
C34 C 0.7502(3) 0.2454(3) 0.62593(17) 0.0169(8) Uani 1 1 d . . . .
C35 C 0.6776(3) 0.1640(3) 0.62610(16) 0.0189(8) Uani 1 1 d . . . .
H35 H 0.7015 0.0937 0.6261 0.023 Uiso 1 1 calc R . . .
C36 C 0.5720(3) 0.1835(3) 0.62620(16) 0.0183(8) Uani 1 1 d . . . .
H36 H 0.5241 0.1270 0.6263 0.022 Uiso 1 1 calc R . . .
C37 C 0.8666(3) 0.2192(3) 0.62580(16) 0.0194(9) Uani 1 1 d . . . .
C38 C 0.9340(3) 0.3173(4) 0.62275(18) 0.0270(11) Uani 1 1 d . . . .
H38A H 0.9178 0.3536 0.6006 0.041 Uiso 1 1 calc GR . . .
H38B H 1.0077 0.2974 0.6229 0.041 Uiso 1 1 calc GR . . .
H38C H 0.9198 0.3637 0.6428 0.041 Uiso 1 1 calc GR . . .
C39 C 0.8928(4) 0.1629(5) 0.66028(18) 0.0375(15) Uani 1 1 d . . . .
H39A H 0.8811 0.2103 0.6803 0.056 Uiso 1 1 calc GR . . .
H39B H 0.9660 0.1412 0.6599 0.056 Uiso 1 1 calc GR . . .
H39C H 0.8482 0.1013 0.6628 0.056 Uiso 1 1 calc GR . . .
C40 C 0.8920(4) 0.1474(5) 0.59428(18) 0.0370(15) Uani 1 1 d . . . .
H40A H 0.8508 0.0831 0.5960 0.055 Uiso 1 1 calc GR . . .
H40B H 0.9663 0.1299 0.5946 0.055 Uiso 1 1 calc GR . . .
H40C H 0.8750 0.1835 0.5722 0.055 Uiso 1 1 calc GR . . .
C41 C 0.1675(3) 0.2748(4) 0.56228(13) 0.0159(10) Uani 1 1 d . . . .
C42 C 0.1013(4) 0.2318(4) 0.53793(14) 0.0209(11) Uani 1 1 d . . . .
H42 H 0.1023 0.1585 0.5340 0.025 Uiso 1 1 calc R . . .
C43 C 0.0328(4) 0.2940(4) 0.51902(14) 0.0235(11) Uani 1 1 d . . . .
H43 H -0.0125 0.2626 0.5022 0.028 Uiso 1 1 calc R . . .
C44 C 0.0295(4) 0.4012(4) 0.52419(14) 0.0201(10) Uani 1 1 d . . . .
C45 C 0.0994(4) 0.4439(4) 0.54830(15) 0.0243(11) Uani 1 1 d . . . .
H45 H 0.1001 0.5175 0.5517 0.029 Uiso 1 1 calc R . . .
C46 C 0.1677(4) 0.3829(4) 0.56743(14) 0.0234(11) Uani 1 1 d . . . .
H46 H 0.2142 0.4140 0.5839 0.028 Uiso 1 1 calc R . . .
C47 C -0.0458(4) 0.4713(4) 0.50344(15) 0.0271(12) Uani 1 1 d . . . .
C48 C -0.1449(5) 0.4132(6) 0.4936(2) 0.054(2) Uani 1 1 d . . . .
H48A H -0.1276 0.3544 0.4780 0.081 Uiso 1 1 calc GR . . .
H48B H -0.1924 0.4609 0.4813 0.081 Uiso 1 1 calc GR . . .
H48C H -0.1785 0.3868 0.5151 0.081 Uiso 1 1 calc GR . . .
C49 C 0.0113(6) 0.5062(6) 0.47002(18) 0.0470(18) Uani 1 1 d . . . .
H49A H 0.0741 0.5452 0.4766 0.071 Uiso 1 1 calc GR . . .
H49B H -0.0344 0.5512 0.4559 0.071 Uiso 1 1 calc GR . . .
H49C H 0.0310 0.4447 0.4561 0.071 Uiso 1 1 calc GR . . .
C50 C -0.0769(6) 0.5673(5) 0.52477(19) 0.0433(17) Uani 1 1 d . . . .
H50A H -0.1059 0.5452 0.5476 0.065 Uiso 1 1 calc GR . . .
H50B H -0.1294 0.6072 0.5117 0.065 Uiso 1 1 calc GR . . .
H50C H -0.0155 0.6112 0.5288 0.065 Uiso 1 1 calc GR . . .
C51 C 0.1701(4) 0.2700(4) 0.69140(13) 0.0200(11) Uani 1 1 d . . . .
C52 C 0.1168(4) 0.2252(4) 0.71985(15) 0.0278(12) Uani 1 1 d . . . .
H52 H 0.1284 0.1542 0.7261 0.033 Uiso 1 1 calc R . . .
C53 C 0.0473(5) 0.2851(5) 0.73874(16) 0.0352(14) Uani 1 1 d . . . .
H53 H 0.0122 0.2543 0.7583 0.042 Uiso 1 1 calc R . . .
C54 C 0.0264(4) 0.3885(5) 0.73041(16) 0.0297(13) Uani 1 1 d . . . .
C55 C 0.0825(4) 0.4326(5) 0.70267(16) 0.0309(13) Uani 1 1 d . . . .
H55 H 0.0713 0.5039 0.6968 0.037 Uiso 1 1 calc R . . .
C56 C 0.1548(4) 0.3748(4) 0.68330(15) 0.0269(12) Uani 1 1 d . . . .
H56 H 0.1931 0.4067 0.6647 0.032 Uiso 1 1 calc R . . .
C57 C -0.0550(6) 0.4493(5) 0.7514(2) 0.0469(19) Uani 1 1 d . . . .
C60 C -0.0792(11) 0.5559(14) 0.7354(3) 0.037(2) Uani 0.8 1 d . P A 1
H60A H -0.0159 0.5988 0.7353 0.055 Uiso 0.8 1 calc GR P A 1
H60B H -0.1330 0.5906 0.7495 0.055 Uiso 0.8 1 calc GR P A 1
H60C H -0.1041 0.5469 0.7111 0.055 Uiso 0.8 1 calc GR P A 1
C58 C -0.0229(10) 0.4636(9) 0.7880(3) 0.062(4) Uani 0.8 1 d . P A 1
H58A H -0.0109 0.3951 0.7989 0.094 Uiso 0.8 1 calc GR P A 1
H58B H -0.0777 0.5006 0.8009 0.094 Uiso 0.8 1 calc GR P A 1
H58C H 0.0415 0.5046 0.7887 0.094 Uiso 0.8 1 calc GR P A 1
C59 C -0.1605(8) 0.3868(8) 0.7498(4) 0.082(5) Uani 0.8 1 d . P A 1
H59A H -0.1853 0.3843 0.7253 0.123 Uiso 0.8 1 calc GR P A 1
H59B H -0.2125 0.4218 0.7646 0.123 Uiso 0.8 1 calc GR P A 1
H59C H -0.1492 0.3155 0.7585 0.123 Uiso 0.8 1 calc GR P A 1
C59A C -0.114(3) 0.377(3) 0.7775(17) 0.082(5) Uani 0.2 1 d . P A 2
H59D H -0.1387 0.3149 0.7649 0.123 Uiso 0.2 1 calc GR P A 2
H59E H -0.1737 0.4150 0.7874 0.123 Uiso 0.2 1 calc GR P A 2
H59F H -0.0671 0.3563 0.7966 0.123 Uiso 0.2 1 calc GR P A 2
C58A C 0.035(4) 0.493(4) 0.7900(13) 0.062(4) Uani 0.2 1 d . P A 2
H58D H 0.0674 0.4312 0.8009 0.094 Uiso 0.2 1 calc GR P A 2
H58E H -0.0056 0.5306 0.8078 0.094 Uiso 0.2 1 calc GR P A 2
H58F H 0.0902 0.5390 0.7808 0.094 Uiso 0.2 1 calc GR P A 2
C60A C -0.095(6) 0.545(7) 0.7280(18) 0.037(2) Uani 0.2 1 d . P A 2
H60D H -0.0374 0.5931 0.7233 0.055 Uiso 0.2 1 calc GR P A 2
H60E H -0.1504 0.5825 0.7408 0.055 Uiso 0.2 1 calc GR P A 2
H60F H -0.1231 0.5190 0.7056 0.055 Uiso 0.2 1 calc GR P A 2

loop_
_atom_site_aniso_label
_atom_site_aniso_U_11
_atom_site_aniso_U_22
_atom_site_aniso_U_33
_atom_site_aniso_U_23
_atom_site_aniso_U_13
_atom_site_aniso_U_12
P1 0.0235(6) 0.0204(7) 0.0210(7) -0.0016(5) -0.0034(5) -0.0005(5)
P2 0.0196(5) 0.0189(6) 0.0193(6) 0.0009(5) -0.0051(5) -0.0008(5)
P3 0.0185(5) 0.0178(5) 0.0202(6) 0.0007(5) -0.0038(5) -0.0003(5)
P4 0.0123(4) 0.0162(5) 0.0176(5) 0.0003(6) 0.0006(5) 0.0001(4)
P5 0.0143(5) 0.0146(7) 0.0189(7) -0.0017(5) -0.0001(5) 0.0007(4)
P6 0.0150(5) 0.0190(8) 0.0181(6) 0.0026(5) 0.0025(5) -0.0008(5)
O1 0.032(2) 0.031(2) 0.034(2) -0.0082(17) -0.0037(17) 0.0019(17)
O2 0.036(2) 0.0158(14) 0.0196(17) 0.0023(16) -0.0091(17) -0.0015(13)
O3 0.0202(17) 0.035(2) 0.031(2) 0.0067(17) -0.0039(16) -0.0016(16)
O4 0.0204(17) 0.020(2) 0.0201(19) 0.0002(15) -0.0067(14) 0.0000(13)
O5 0.0237(17) 0.0277(18) 0.0303(19) 0.0035(17) -0.0044(17) -0.0005(14)
O6 0.0306(19) 0.0159(19) 0.0187(19) 0.0020(15) -0.0017(15) -0.0005(14)
O7 0.0181(14) 0.0176(14) 0.0326(18) -0.0006(18) 0.0021(18) 0.0013(11)
O8 0.0141(15) 0.0230(18) 0.0156(16) -0.0022(14) 0.0007(14) -0.0017(13)
O9 0.0268(19) 0.017(2) 0.029(2) -0.0067(16) -0.0027(15) 0.0039(15)
O10 0.0155(13) 0.0207(14) 0.0185(15) 0.0011(17) 0.0024(16) -0.0036(11)
O11 0.0244(19) 0.022(2) 0.030(2) 0.0043(17) 0.0047(16) 0.0027(15)
O12 0.0115(15) 0.0260(19) 0.0190(18) 0.0010(15) 0.0015(14) -0.0025(13)
C1 0.036(3) 0.017(3) 0.014(2) 0.002(2) -0.003(2) -0.006(2)
C2 0.029(3) 0.025(3) 0.027(3) -0.006(2) -0.006(2) 0.001(2)
C3 0.034(3) 0.023(3) 0.027(3) -0.007(2) -0.003(2) 0.001(2)
C4 0.026(3) 0.025(3) 0.018(3) 0.004(2) -0.003(2) -0.005(2)
C5 0.022(2) 0.031(3) 0.019(3) 0.000(2) 0.001(2) -0.007(2)
C6 0.029(3) 0.028(3) 0.018(3) 0.000(2) 0.003(2) -0.004(2)
C7 0.034(3) 0.030(3) 0.022(3) -0.003(2) -0.002(2) -0.012(2)
C8 0.035(3) 0.032(3) 0.034(3) -0.006(2) -0.004(3) -0.009(3)
C9 0.037(3) 0.049(4) 0.036(3) -0.015(3) -0.018(3) 0.007(3)
C10 0.038(3) 0.067(5) 0.040(4) -0.013(3) 0.001(3) -0.031(3)
C11 0.015(2) 0.015(2) 0.018(2) -0.0021(19) -0.0050(19) 0.0003(18)
C12 0.025(3) 0.024(3) 0.020(3) -0.005(2) -0.001(2) -0.002(2)
C13 0.035(3) 0.024(3) 0.016(2) -0.001(2) -0.008(2) 0.003(2)
C14 0.025(3) 0.014(2) 0.029(3) -0.006(2) -0.008(2) 0.003(2)
C15 0.020(2) 0.024(3) 0.039(3) 0.005(2) -0.001(2) 0.001(2)
C16 0.027(3) 0.023(3) 0.023(3) 0.006(2) 0.001(2) 0.001(2)
C17 0.026(3) 0.028(3) 0.041(4) -0.003(3) -0.016(2) 0.005(2)
C18 0.063(5) 0.077(5) 0.028(4) -0.007(3) -0.019(3) 0.042(4)
C19 0.058(5) 0.047(4) 0.149(9) 0.009(5) -0.078(6) -0.007(4)
C20 0.036(3) 0.042(4) 0.044(4) 0.008(3) -0.001(3) 0.012(3)
C21 0.027(2) 0.0172(19) 0.022(2) 0.001(2) 0.000(2) 0.002(2)
C22 0.019(2) 0.017(2) 0.028(3) 0.0003(19) -0.0007(19) 0.0024(18)
C23 0.016(2) 0.025(3) 0.027(3) -0.001(2) -0.003(2) 0.0002(19)
C24 0.034(3) 0.021(3) 0.025(3) 0.000(2) -0.002(2) -0.003(2)
C25 0.034(3) 0.019(2) 0.045(4) -0.002(3) -0.006(3) 0.0069(19)
C26 0.023(2) 0.028(3) 0.035(3) -0.005(2) -0.008(2) 0.003(2)
C27 0.031(3) 0.017(3) 0.043(3) -0.007(2) -0.001(2) 0.001(2)
C28 0.039(3) 0.035(3) 0.048(4) -0.018(3) 0.001(3) -0.002(3)
C29 0.049(4) 0.032(3) 0.051(4) -0.005(3) 0.007(3) -0.011(3)
C30 0.054(4) 0.018(3) 0.083(5) -0.005(4) -0.017(4) 0.002(2)
C31 0.0150(18) 0.0165(19) 0.016(2) -0.001(2) 0.001(2) -0.0002(15)
C32 0.0188(19) 0.0130(19) 0.027(2) 0.001(2) 0.001(2) -0.0009(15)
C33 0.021(2) 0.017(2) 0.026(3) 0.001(2) 0.002(3) -0.0019(16)
C34 0.0155(18) 0.0162(18) 0.019(2) 0.001(2) -0.001(2) 0.0011(16)
C35 0.0159(18) 0.0157(19) 0.025(2) -0.002(2) 0.003(2) 0.0020(15)
C36 0.0166(18) 0.0138(18) 0.025(2) 0.001(2) 0.000(2) -0.0038(15)
C37 0.0106(18) 0.018(2) 0.029(3) 0.003(2) -0.001(2) -0.0013(15)
C38 0.0130(19) 0.023(2) 0.045(3) -0.001(2) 0.004(2) -0.0055(17)
C39 0.019(3) 0.043(4) 0.050(4) 0.014(3) -0.003(3) 0.004(2)
C40 0.021(3) 0.039(3) 0.051(4) -0.018(3) 0.009(3) 0.000(2)
C41 0.012(2) 0.018(2) 0.018(2) -0.0003(19) 0.0017(18) 0.0033(18)
C42 0.024(2) 0.017(3) 0.022(3) -0.004(2) 0.000(2) 0.005(2)
C43 0.021(2) 0.030(3) 0.020(3) -0.001(2) -0.005(2) 0.003(2)
C44 0.021(2) 0.023(3) 0.017(2) 0.004(2) 0.007(2) 0.0030(19)
C45 0.029(3) 0.017(3) 0.027(3) 0.003(2) -0.005(2) 0.000(2)
C46 0.024(3) 0.020(3) 0.026(3) -0.001(2) -0.003(2) -0.004(2)
C47 0.026(3) 0.027(3) 0.028(3) 0.008(2) -0.002(2) 0.008(2)
C48 0.038(4) 0.044(4) 0.079(5) 0.016(4) -0.025(4) 0.005(3)
C49 0.055(4) 0.053(4) 0.033(4) 0.023(3) 0.005(3) 0.021(3)
C50 0.047(4) 0.035(4) 0.047(4) -0.005(3) -0.008(3) 0.022(3)
C51 0.017(2) 0.026(3) 0.016(2) 0.001(2) -0.0025(19) -0.002(2)
C52 0.034(3) 0.023(3) 0.027(3) 0.002(2) 0.011(2) 0.002(2)
C53 0.042(3) 0.032(3) 0.031(3) 0.000(3) 0.018(3) -0.005(3)
C54 0.027(3) 0.030(3) 0.032(3) -0.010(2) 0.009(2) -0.002(2)
C55 0.035(3) 0.026(3) 0.032(3) -0.003(2) 0.008(3) 0.004(2)
C56 0.030(3) 0.025(3) 0.026(3) 0.001(2) 0.008(2) 0.003(2)
C57 0.056(4) 0.029(3) 0.056(4) -0.008(3) 0.032(4) -0.003(3)
C60 0.031(6) 0.051(6) 0.029(7) -0.023(5) -0.006(4) 0.014(5)
C58 0.109(10) 0.048(7) 0.030(4) -0.002(4) 0.021(7) 0.038(7)
C59 0.038(6) 0.049(6) 0.160(14) -0.029(8) 0.056(7) -0.003(5)
C59A 0.038(6) 0.049(6) 0.160(14) -0.029(8) 0.056(7) -0.003(5)
C58A 0.109(10) 0.048(7) 0.030(4) -0.002(4) 0.021(7) 0.038(7)
C60A 0.031(6) 0.051(6) 0.029(7) -0.023(5) -0.006(4) 0.014(5)

loop_
_atom_type_symbol
_atom_type_description
_atom_type_scat_dispersion_real
_atom_type_scat_dispersion_imag
_atom_type_scat_source
C C 0.0033 0.0016 'International Tables Vol C Tables 4.2.6.8 and 6.1.1.4'
H H 0.0000 0.0000 'International Tables Vol C Tables 4.2.6.8 and 6.1.1.4'
O O 0.0106 0.0060 'International Tables Vol C Tables 4.2.6.8 and 6.1.1.4'
P P 0.1023 0.0942 'International Tables Vol C Tables 4.2.6.8 and 6.1.1.4'

loop_
_geom_angle_atom_site_label_1
_geom_angle_atom_site_label_2
_geom_angle_atom_site_label_3
_geom_angle
O1 P1 O2 114.0(2)
O1 P1 O6 112.9(2)
O1 P1 C1 116.5(3)
O2 P1 C1 103.3(2)
O6 P1 O2 101.73(19)
O6 P1 C1 106.8(2)
O2 P2 O4 100.53(18)
O2 P2 C11 107.2(2)
O3 P2 O2 112.4(2)
O3 P2 O4 114.7(2)
O3 P2 C11 114.7(2)
O4 P2 C11 106.1(2)
O4 P3 O6 100.05(16)
O4 P3 C21 105.8(3)
O5 P3 O4 114.2(2)
O5 P3 O6 113.0(2)
O5 P3 C21 116.6(2)
O6 P3 C21 105.5(2)
O7 P4 O8 113.7(2)
O7 P4 O12 113.4(2)
O7 P4 C31 117.93(18)
O8 P4 C31 104.1(2)
O12 P4 O8 101.47(15)
O12 P4 C31 104.4(2)
O8 P5 O10 101.09(17)
O8 P5 C41 107.3(2)
O9 P5 O8 112.5(2)
O9 P5 O10 114.9(2)
O9 P5 C41 115.6(2)
O10 P5 C41 104.1(2)
O10 P6 C51 103.1(2)
O11 P6 O10 114.7(2)
O11 P6 O12 112.7(2)
O11 P6 C51 116.2(2)
O12 P6 O10 100.97(18)
O12 P6 C51 107.6(2)
P2 O2 P1 136.0(2)
P3 O4 P2 123.6(2)
P1 O6 P3 128.5(2)
P5 O8 P4 131.3(2)
P6 O10 P5 132.30(18)
P6 O12 P4 131.7(2)
C2 C1 P1 119.1(4)
C6 C1 P1 121.7(4)
C6 C1 C2 119.2(5)
C1 C2 H2 120.1
C3 C2 C1 119.7(5)
C3 C2 H2 120.1
C2 C3 H3 119.0
C2 C3 C4 121.9(5)
C4 C3 H3 119.0
C3 C4 C7 122.6(5)
C5 C4 C3 117.1(5)
C5 C4 C7 120.4(5)
C4 C5 H5 119.2
C6 C5 C4 121.6(5)
C6 C5 H5 119.2
C1 C6 C5 120.4(5)
C1 C6 H6 119.8
C5 C6 H6 119.8
C4 C7 C9 108.9(5)
C4 C7 C10 108.8(5)
C8 C7 C4 113.2(5)
C8 C7 C9 108.6(5)
C8 C7 C10 108.6(5)
C9 C7 C10 108.6(6)
C7 C8 H8A 109.5
C7 C8 H8B 109.5
C7 C8 H8C 109.5
H8A C8 H8B 109.5
H8A C8 H8C 109.5
H8B C8 H8C 109.5
C7 C9 H9A 109.5
C7 C9 H9B 109.5
C7 C9 H9C 109.5
H9A C9 H9B 109.5
H9A C9 H9C 109.5
H9B C9 H9C 109.5
C7 C10 H10A 109.5
C7 C10 H10B 109.5
C7 C10 H10C 109.5
H10A C10 H10B 109.5
H10A C10 H10C 109.5
H10B C10 H10C 109.5
C12 C11 P2 116.6(4)
C12 C11 C16 119.4(5)
C16 C11 P2 123.9(4)
C11 C12 H12 119.8
C11 C12 C13 120.5(5)
C13 C12 H12 119.8
C12 C13 H13 119.5
C14 C13 C12 120.9(5)
C14 C13 H13 119.5
C13 C14 C15 118.1(5)
C13 C14 C17 122.4(5)
C15 C14 C17 119.5(5)
C14 C15 H15 119.5
C16 C15 C14 121.0(5)
C16 C15 H15 119.5
C11 C16 H16 120.0
C15 C16 C11 120.0(5)
C15 C16 H16 120.0
C18 C17 C14 111.1(5)
C18 C17 C19 111.2(6)
C19 C17 C14 108.9(5)
C20 C17 C14 108.8(5)
C20 C17 C18 107.8(5)
C20 C17 C19 108.9(6)
C17 C18 H18A 109.5
C17 C18 H18B 109.5
C17 C18 H18C 109.5
H18A C18 H18B 109.5
H18A C18 H18C 109.5
H18B C18 H18C 109.5
C17 C19 H19A 109.5
C17 C19 H19B 109.5
C17 C19 H19C 109.5
H19A C19 H19B 109.5
H19A C19 H19C 109.5
H19B C19 H19C 109.5
C17 C20 H20A 109.5
C17 C20 H20B 109.5
C17 C20 H20C 109.5
H20A C20 H20B 109.5
H20A C20 H20C 109.5
H20B C20 H20C 109.5
C22 C21 P3 122.2(4)
C22 C21 C26 119.4(4)
C26 C21 P3 118.4(4)
C21 C22 H22 120.0
C23 C22 C21 120.0(4)
C23 C22 H22 120.0
C22 C23 H23 119.1
C22 C23 C24 121.8(5)
C24 C23 H23 119.1
C23 C24 C25 117.9(5)
C23 C24 C27 119.8(5)
C25 C24 C27 122.2(5)
C24 C25 H25 119.4
C26 C25 C24 121.3(5)
C26 C25 H25 119.4
C21 C26 H26 120.2
C25 C26 C21 119.6(5)
C25 C26 H26 120.2
C28 C27 C24 107.5(5)
C29 C27 C24 111.0(4)
C29 C27 C28 108.0(5)
C30 C27 C24 112.1(5)
C30 C27 C28 109.7(5)
C30 C27 C29 108.4(5)
C27 C28 H28A 109.5
C27 C28 H28B 109.5
C27 C28 H28C 109.5
H28A C28 H28B 109.5
H28A C28 H28C 109.5
H28B C28 H28C 109.5
C27 C29 H29A 109.5
C27 C29 H29B 109.5
C27 C29 H29C 109.5
H29A C29 H29B 109.5
H29A C29 H29C 109.5
H29B C29 H29C 109.5
C27 C30 H30A 109.5
C27 C30 H30B 109.5
C27 C30 H30C 109.5
H30A C30 H30B 109.5
H30A C30 H30C 109.5
H30B C30 H30C 109.5
C32 C31 P4 119.7(3)
C32 C31 C36 119.4(4)
C36 C31 P4 120.9(3)
C31 C32 H32 120.0
C33 C32 C31 120.1(4)
C33 C32 H32 120.0
C32 C33 H33 119.5
C32 C33 C34 121.0(4)
C34 C33 H33 119.5
C33 C34 C37 122.8(4)
C35 C34 C33 118.0(4)
C35 C34 C37 119.2(3)
C34 C35 H35 119.3
C36 C35 C34 121.4(4)
C36 C35 H35 119.3
C31 C36 H36 120.0
C35 C36 C31 120.1(4)
C35 C36 H36 120.0
C34 C37 C40 109.9(4)
C38 C37 C34 111.9(3)
C38 C37 C40 108.1(5)
C39 C37 C34 108.4(4)
C39 C37 C38 109.0(5)
C39 C37 C40 109.5(4)
C37 C38 H38A 109.5
C37 C38 H38B 109.5
C37 C38 H38C 109.5
H38A C38 H38B 109.5
H38A C38 H38C 109.5
H38B C38 H38C 109.5
C37 C39 H39A 109.5
C37 C39 H39B 109.5
C37 C39 H39C 109.5
H39A C39 H39B 109.5
H39A C39 H39C 109.5
H39B C39 H39C 109.5
C37 C40 H40A 109.5
C37 C40 H40B 109.5
C37 C40 H40C 109.5
H40A C40 H40B 109.5
H40A C40 H40C 109.5
H40B C40 H40C 109.5
C42 C41 P5 118.6(4)
C42 C41 C46 119.5(5)
C46 C41 P5 121.8(4)
C41 C42 H42 119.6
C41 C42 C43 120.8(5)
C43 C42 H42 119.6
C42 C43 H43 119.5
C42 C43 C44 121.0(5)
C44 C43 H43 119.5
C43 C44 C45 117.4(5)
C43 C44 C47 121.7(5)
C45 C44 C47 120.8(5)
C44 C45 H45 118.9
C46 C45 C44 122.2(5)
C46 C45 H45 118.9
C41 C46 H46 120.5
C45 C46 C41 119.0(5)
C45 C46 H46 120.5
C48 C47 C44 111.6(5)
C48 C47 C49 110.0(6)
C48 C47 C50 107.7(5)
C49 C47 C44 106.9(4)
C50 C47 C44 111.4(5)
C50 C47 C49 109.2(5)
C47 C48 H48A 109.5
C47 C48 H48B 109.5
C47 C48 H48C 109.5
H48A C48 H48B 109.5
H48A C48 H48C 109.5
H48B C48 H48C 109.5
C47 C49 H49A 109.5
C47 C49 H49B 109.5
C47 C49 H49C 109.5
H49A C49 H49B 109.5
H49A C49 H49C 109.5
H49B C49 H49C 109.5
C47 C50 H50A 109.5
C47 C50 H50B 109.5
C47 C50 H50C 109.5
H50A C50 H50B 109.5
H50A C50 H50C 109.5
H50B C50 H50C 109.5
C52 C51 P6 117.7(4)
C56 C51 P6 122.4(4)
C56 C51 C52 119.7(5)
C51 C52 H52 120.3
C53 C52 C51 119.3(5)
C53 C52 H52 120.3
C52 C53 H53 118.7
C52 C53 C54 122.6(5)
C54 C53 H53 118.7
C53 C54 C55 117.2(5)
C53 C54 C57 120.1(5)
C55 C54 C57 122.7(6)
C54 C55 H55 119.1
C54 C55 C56 121.7(6)
C56 C55 H55 119.1
C51 C56 C55 119.3(5)
C51 C56 H56 120.3
C55 C56 H56 120.3
C54 C57 C59 108.1(6)
C54 C57 C59A 111.3(16)
C54 C57 C58A 97.3(16)
C54 C57 C60A 109(3)
C60 C57 C54 113.0(8)
C60 C57 C59 105.3(9)
C58 C57 C54 111.3(7)
C58 C57 C60 108.8(7)
C58 C57 C59 110.1(9)
C59A C57 C58A 89(3)
C59A C57 C60A 131(4)
C60A C57 C58A 113(3)
C57 C60 H60A 109.5
C57 C60 H60B 109.5
C57 C60 H60C 109.5
H60A C60 H60B 109.5
H60A C60 H60C 109.5
H60B C60 H60C 109.5
C57 C58 H58A 109.5
C57 C58 H58B 109.5
C57 C58 H58C 109.5
H58A C58 H58B 109.5
H58A C58 H58C 109.5
H58B C58 H58C 109.5
C57 C59 H59A 109.5
C57 C59 H59B 109.5
C57 C59 H59C 109.5
H59A C59 H59B 109.5
H59A C59 H59C 109.5
H59B C59 H59C 109.5
C57 C59A H59D 109.5
C57 C59A H59E 109.5
C57 C59A H59F 109.5
H59D C59A H59E 109.5
H59D C59A H59F 109.5
H59E C59A H59F 109.5
C57 C58A H58D 109.5
C57 C58A H58E 109.5
C57 C58A H58F 109.5
H58D C58A H58E 109.5
H58D C58A H58F 109.5
H58E C58A H58F 109.5
C57 C60A H60D 109.5
C57 C60A H60E 109.5
C57 C60A H60F 109.5
H60D C60A H60E 109.5
H60D C60A H60F 109.5
H60E C60A H60F 109.5

loop_
_geom_bond_atom_site_label_1
_geom_bond_atom_site_label_2
_geom_bond_distance
P1 O1 1.449(4)
P1 O2 1.608(4)
P1 O6 1.606(4)
P1 C1 1.758(5)
P2 O2 1.596(4)
P2 O3 1.445(4)
P2 O4 1.610(4)
P2 C11 1.775(5)
P3 O4 1.605(4)
P3 O5 1.457(3)
P3 O6 1.618(4)
P3 C21 1.757(5)
P4 O7 1.459(3)
P4 O8 1.613(4)
P4 O12 1.603(4)
P4 C31 1.757(4)
P5 O8 1.601(3)
P5 O9 1.452(4)
P5 O10 1.609(4)
P5 C41 1.771(5)
P6 O10 1.605(4)
P6 O11 1.456(4)
P6 O12 1.603(3)
P6 C51 1.757(5)
C1 C2 1.398(8)
C1 C6 1.383(8)
C2 H2 0.9500
C2 C3 1.384(8)
C3 H3 0.9500
C3 C4 1.397(8)
C4 C5 1.396(7)
C4 C7 1.524(7)
C5 H5 0.9500
C5 C6 1.384(7)
C6 H6 0.9500
C7 C8 1.517(8)
C7 C9 1.533(8)
C7 C10 1.541(8)
C8 H8A 0.9800
C8 H8B 0.9800
C8 H8C 0.9800
C9 H9A 0.9800
C9 H9B 0.9800
C9 H9C 0.9800
C10 H10A 0.9800
C10 H10B 0.9800
C10 H10C 0.9800
C11 C12 1.371(7)
C11 C16 1.390(7)
C12 H12 0.9500
C12 C13 1.397(7)
C13 H13 0.9500
C13 C14 1.375(8)
C14 C15 1.402(8)
C14 C17 1.546(7)
C15 H15 0.9500
C15 C16 1.380(7)
C16 H16 0.9500
C17 C18 1.517(9)
C17 C19 1.519(9)
C17 C20 1.510(8)
C18 H18A 0.9800
C18 H18B 0.9800
C18 H18C 0.9800
C19 H19A 0.9800
C19 H19B 0.9800
C19 H19C 0.9800
C20 H20A 0.9800
C20 H20B 0.9800
C20 H20C 0.9800
C21 C22 1.387(7)
C21 C26 1.399(7)
C22 H22 0.9500
C22 C23 1.382(7)
C23 H23 0.9500
C23 C24 1.383(7)
C24 C25 1.398(7)
C24 C27 1.543(7)
C25 H25 0.9500
C25 C26 1.388(7)
C26 H26 0.9500
C27 C28 1.538(9)
C27 C29 1.526(8)
C27 C30 1.513(8)
C28 H28A 0.9800
C28 H28B 0.9800
C28 H28C 0.9800
C29 H29A 0.9800
C29 H29B 0.9800
C29 H29C 0.9800
C30 H30A 0.9800
C30 H30B 0.9800
C30 H30C 0.9800
C31 C32 1.394(5)
C31 C36 1.394(5)
C32 H32 0.9500
C32 C33 1.385(6)
C33 H33 0.9500
C33 C34 1.399(5)
C34 C35 1.398(5)
C34 C37 1.532(5)
C35 H35 0.9500
C35 C36 1.379(6)
C36 H36 0.9500
C37 C38 1.528(6)
C37 C39 1.527(8)
C37 C40 1.540(8)
C38 H38A 0.9800
C38 H38B 0.9800
C38 H38C 0.9800
C39 H39A 0.9800
C39 H39B 0.9800
C39 H39C 0.9800
C40 H40A 0.9800
C40 H40B 0.9800
C40 H40C 0.9800
C41 C42 1.368(7)
C41 C46 1.396(7)
C42 H42 0.9500
C42 C43 1.384(7)
C43 H43 0.9500
C43 C44 1.385(8)
C44 C45 1.391(7)
C44 C47 1.534(7)
C45 H45 0.9500
C45 C46 1.378(7)
C46 H46 0.9500
C47 C48 1.519(9)
C47 C49 1.529(8)
C47 C50 1.522(8)
C48 H48A 0.9800
C48 H48B 0.9800
C48 H48C 0.9800
C49 H49A 0.9800
C49 H49B 0.9800
C49 H49C 0.9800
C50 H50A 0.9800
C50 H50B 0.9800
C50 H50C 0.9800
C51 C52 1.398(7)
C51 C56 1.389(8)
C52 H52 0.9500
C52 C53 1.376(8)
C53 H53 0.9500
C53 C54 1.386(8)
C54 C55 1.392(8)
C54 C57 1.525(8)
C55 H55 0.9500
C55 C56 1.394(8)
C56 H56 0.9500
C57 C60 1.52(2)
C57 C58 1.456(13)
C57 C59 1.573(12)
C57 C59A 1.55(5)
C57 C58A 1.95(5)
C57 C60A 1.60(9)
C60 H60A 0.9800
C60 H60B 0.9800
C60 H60C 0.9800
C58 H58A 0.9800
C58 H58B 0.9800
C58 H58C 0.9800
C59 H59A 0.9800
C59 H59B 0.9800
C59 H59C 0.9800
C59A H59D 0.9800
C59A H59E 0.9800
C59A H59F 0.9800
C58A H58D 0.9800
C58A H58E 0.9800
C58A H58F 0.9800
C60A H60D 0.9800
C60A H60E 0.9800
C60A H60F 0.9800
